data_1514603
loop_
_publ_author_name
'Saouane, Sofiane'
'Norman, Sarah E.'
'Hardacre, Christopher'
'Fabbiani, Francesca P. A.'

_publ_section_title
;
 Pinning down the solid-state polymorphism of the ionic liquid [bmim][PF6]
;
_journal_issue 3
_journal_name_full 'Chemical Science'
_journal_page_first 1270
_journal_paper_doi 10.1039/c2sc21959j
_journal_volume 4
_journal_year 2013
_chemical_formula_moiety 'C8 H15 N2, P F6'
_chemical_formula_sum 'C8 H15 F6 N2 P'
_chemical_formula_weight 284.19
_space_group_IT_number 61
_symmetry_cell_setting orthorhombic
_symmetry_space_group_name_Hall '-P 2ac 2ab'
_symmetry_space_group_name_H-M 'P b c a'
_atom_sites_solution_hydrogens geom
_atom_sites_solution_primary direct
_atom_sites_solution_secondary difmap
_audit_creation_method SHELXL-97
_cell_angle_alpha 90.00
_cell_angle_beta 90.00
_cell_angle_gamma 90.00
_cell_formula_units_Z 8
_cell_length_a 9.4924(5)
_cell_length_b 9.8406(5)
_cell_length_c 26.8817(13)
_cell_measurement_reflns_used 9895
_cell_measurement_temperature 193(2)
_cell_measurement_theta_max 72.2375
_cell_measurement_theta_min 3.288
_cell_volume 2511.0(2)
_computing_cell_refinement 'Apex2 (Bruker AXS, 2006)'
_computing_data_collection 'Apex2 (Bruker AXS, 2006)'
_computing_data_reduction 'Apex2 (Bruker AXS, 2006)'
_computing_molecular_graphics MERCURY
_computing_publication_material 'PLATON, XCIF, ENCIFER, SHELXLE'
_computing_structure_refinement 'SHELXL-97 (Sheldrick, 2008)'
_computing_structure_solution 'SHELXS-97 (Sheldrick, 2008)'
_diffrn_ambient_temperature 193(2)
_diffrn_measured_fraction_theta_full 0.971
_diffrn_measured_fraction_theta_max 0.971
_diffrn_measurement_device_type 'Bruker SMART 6000'
_diffrn_measurement_method \w
_diffrn_radiation_monochromator 'INCOATEC multilayer optics'
_diffrn_radiation_source 'rotating anode'
_diffrn_radiation_type CuK\a
_diffrn_radiation_wavelength 1.54178
_diffrn_reflns_av_R_equivalents 0.0652
_diffrn_reflns_av_sigmaI/netI 0.0311
_diffrn_reflns_limit_h_max 10
_diffrn_reflns_limit_h_min -11
_diffrn_reflns_limit_k_max 11
_diffrn_reflns_limit_k_min -11
_diffrn_reflns_limit_l_max 33
_diffrn_reflns_limit_l_min -32
_diffrn_reflns_number 28075
_diffrn_reflns_theta_full 72.78
_diffrn_reflns_theta_max 72.78
_diffrn_reflns_theta_min 3.29
_exptl_absorpt_coefficient_mu 2.531
_exptl_absorpt_correction_T_max 0.7536
_exptl_absorpt_correction_T_min 0.2599
_exptl_absorpt_correction_type multi-scan
_exptl_absorpt_process_details 'based on symmetry-related measuraments'
_exptl_crystal_colour colourless
_exptl_crystal_density_diffrn 1.503
_exptl_crystal_density_method 'not measured'
_exptl_crystal_description block
_exptl_crystal_F_000 1168
_exptl_crystal_size_max 0.8
_exptl_crystal_size_mid 0.6
_exptl_crystal_size_min 0.1
_refine_diff_density_max 0.271
_refine_diff_density_min -0.391
_refine_diff_density_rms 0.052
_refine_ls_extinction_method none
_refine_ls_goodness_of_fit_ref 1.124
_refine_ls_hydrogen_treatment constr
_refine_ls_matrix_type full
_refine_ls_number_parameters 229
_refine_ls_number_reflns 2427
_refine_ls_number_restraints 255
_refine_ls_restrained_S_all 1.150
_refine_ls_R_factor_all 0.0555
_refine_ls_R_factor_gt 0.0482
_refine_ls_shift/su_max 0.000
_refine_ls_shift/su_mean 0.000
_refine_ls_structure_factor_coef Fsqd
_refine_ls_weighting_details 'calc w=1/[\s^2^(Fo^2^)+(0.0890P)^2^+0.5459P] where P=(Fo^2^+2Fc^2^)/3'
_refine_ls_weighting_scheme calc
_refine_ls_wR_factor_gt 0.1463
_refine_ls_wR_factor_ref 0.1551
_reflns_number_gt 2054
_reflns_number_total 2427
_reflns_threshold_expression >2sigma(I)
_cod_data_source_file c2sc21959j.txt
_cod_data_source_block alpha_bmim_PF6_193K
_cod_depositor_comments
;
The following automatic conversions were performed:

'_symmetry_cell_setting' value 'Orthorhombic' changed to
'orthorhombic' according to
/usr/data/users/saulius/automatic-downloads/retrospective/RSC/lib/dictionaries/cif_core.dic
dictionary named 'cif_core.dic' version 2.4.2 from 2011-04-26.

Automatic conversion script
Id: cif_fix_values 2281 2013-09-26 08:29:07Z andrius 
;
_cod_original_sg_symbol_Hall '-P 2ac 2ab '
_cod_original_sg_symbol_H-M 'P b c a '
_cod_database_code 1514603

loop_
_symmetry_equiv_pos_as_xyz
'x, y, z'
'-x+1/2, -y, z+1/2'
'-x, y+1/2, -z+1/2'
'x+1/2, -y+1/2, -z'
'-x, -y, -z'
'x-1/2, y, -z-1/2'
'x, -y-1/2, z-1/2'
'-x-1/2, y-1/2, z'

loop_
_atom_site_label
_atom_site_type_symbol
_atom_site_fract_x
_atom_site_fract_y
_atom_site_fract_z
_atom_site_U_iso_or_equiv
_atom_site_adp_type
_atom_site_occupancy
_atom_site_symmetry_multiplicity
_atom_site_calc_flag
_atom_site_refinement_flags
_atom_site_disorder_assembly
_atom_site_disorder_group
P1 P -0.01279(7) 0.84377(6) 0.10846(2) 0.0549(3) Uani 1 1 d D . .
F1 F -0.0954(16) 0.9180(10) 0.0660(3) 0.138(5) Uani 0.42(2) 1 d PDU A 1
F3 F 0.0685(13) 0.7655(10) 0.1514(3) 0.110(3) Uani 0.42(2) 1 d PDU A 1
F2 F -0.0994(11) 0.9273(9) 0.1483(4) 0.096(3) Uani 0.42(2) 1 d PDU A 1
F5 F 0.0721(11) 0.7580(9) 0.0689(3) 0.083(3) Uani 0.42(2) 1 d PDU A 1
F4 F 0.1028(10) 0.9575(8) 0.1085(5) 0.082(3) Uani 0.42(2) 1 d PDU A 1
F6 F -0.1280(8) 0.7265(8) 0.1102(5) 0.093(3) Uani 0.42(2) 1 d PDU A 1
F11 F -0.0483(12) 0.9333(6) 0.06050(17) 0.096(2) Uani 0.58(2) 1 d PDU A 2
F31 F 0.0297(11) 0.7495(7) 0.15253(16) 0.097(2) Uani 0.58(2) 1 d PDU A 2
F21 F -0.1193(9) 0.9276(8) 0.1397(3) 0.120(3) Uani 0.58(2) 1 d PDU A 2
F51 F 0.0966(9) 0.7603(6) 0.0745(2) 0.0835(19) Uani 0.58(2) 1 d PDU A 2
F41 F 0.1079(7) 0.9481(7) 0.1215(4) 0.0808(18) Uani 0.58(2) 1 d PDU A 2
F61 F -0.1308(7) 0.7391(7) 0.0930(5) 0.119(3) Uani 0.58(2) 1 d PDU A 2
N1 N -0.0023(2) 0.8705(2) 0.38611(7) 0.0570(5) Uani 1 1 d . B .
C2 C -0.0870(3) 0.9517(2) 0.41142(8) 0.0574(5) Uani 1 1 d . . .
H2 H -0.1226 1.0364 0.4000 0.069 Uiso 1 1 calc R . .
N3 N -0.11427(19) 0.89619(19) 0.45518(6) 0.0551(5) Uani 1 1 d . . .
C4 C -0.0458(3) 0.7742(2) 0.45772(8) 0.0624(6) Uani 1 1 d . . .
H4 H -0.0475 0.7123 0.4848 0.075 Uiso 1 1 calc R . .
C5 C 0.0245(3) 0.7582(3) 0.41471(9) 0.0643(6) Uani 1 1 d . . .
H5 H 0.0819 0.6830 0.4058 0.077 Uiso 1 1 calc R . .
C6 C -0.2056(3) 0.9545(3) 0.49375(9) 0.0751(7) Uani 1 1 d . . .
H6A H -0.2039 1.0538 0.4913 0.113 Uiso 1 1 calc R . .
H6B H -0.1717 0.9266 0.5266 0.113 Uiso 1 1 calc R . .
H6C H -0.3023 0.9219 0.4890 0.113 Uiso 1 1 calc R . .
C7 C 0.0485(3) 0.8952(3) 0.33509(9) 0.0745(7) Uani 1 1 d D . .
H7A H 0.1357 0.8423 0.3293 0.089 Uiso 0.750(8) 1 calc PR B 1
H7B H 0.0713 0.9927 0.3311 0.089 Uiso 0.750(8) 1 calc PR B 1
H7C H 0.1527 0.8978 0.3354 0.089 Uiso 0.250(8) 1 calc PR B 2
H7D H 0.0146 0.9853 0.3239 0.089 Uiso 0.250(8) 1 calc PR B 2
C8A C -0.0603(5) 0.8552(4) 0.29727(11) 0.0669(12) Uani 0.750(8) 1 d PD B 1
H8A H -0.0256 0.8816 0.2639 0.080 Uiso 0.750(8) 1 calc PR B 1
H8B H -0.1471 0.9080 0.3038 0.080 Uiso 0.750(8) 1 calc PR B 1
C9A C -0.0983(5) 0.7067(4) 0.29605(13) 0.0676(12) Uani 0.750(8) 1 d PD B 1
H9A H -0.0106 0.6535 0.2919 0.081 Uiso 0.750(8) 1 calc PR B 1
H9B H -0.1391 0.6818 0.3287 0.081 Uiso 0.750(8) 1 calc PR B 1
C8B C 0.0010(11) 0.7898(14) 0.2986(4) 0.074(4) Uani 0.250(8) 1 d PD B 2
H8C H 0.0482 0.7030 0.3069 0.089 Uiso 0.250(8) 1 calc PR B 2
H8D H 0.0336 0.8172 0.2651 0.089 Uiso 0.250(8) 1 calc PR B 2
C9B C -0.1561(11) 0.7647(15) 0.2963(4) 0.072(4) Uani 0.250(8) 1 d PD B 2
H9C H -0.1883 0.7302 0.3290 0.087 Uiso 0.250(8) 1 calc PR B 2
H9D H -0.2046 0.8522 0.2901 0.087 Uiso 0.250(8) 1 calc PR B 2
C10 C -0.1987(4) 0.6652(4) 0.25663(10) 0.1015(12) Uani 1 1 d D . .
H10A H -0.2158 0.5672 0.2589 0.152 Uiso 0.750(8) 1 calc PR B 1
H10B H -0.1589 0.6869 0.2239 0.152 Uiso 0.750(8) 1 calc PR B 1
H10C H -0.2878 0.7141 0.2610 0.152 Uiso 0.750(8) 1 calc PR B 1
H10D H -0.2069 0.5742 0.2712 0.152 Uiso 0.250(8) 1 calc PR B 2
H10E H -0.1273 0.6641 0.2303 0.152 Uiso 0.250(8) 1 calc PR B 2
H10F H -0.2897 0.6923 0.2425 0.152 Uiso 0.250(8) 1 calc PR B 2

loop_
_atom_site_aniso_label
_atom_site_aniso_U_11
_atom_site_aniso_U_22
_atom_site_aniso_U_33
_atom_site_aniso_U_23
_atom_site_aniso_U_13
_atom_site_aniso_U_12
P1 0.0559(4) 0.0540(4) 0.0547(4) 0.0004(2) -0.0013(2) -0.0028(2)
F1 0.171(9) 0.110(6) 0.134(7) 0.021(4) -0.087(6) 0.041(5)
F3 0.110(6) 0.125(6) 0.095(5) 0.035(4) -0.053(4) -0.008(4)
F2 0.087(5) 0.104(6) 0.098(4) -0.045(4) 0.031(4) -0.025(4)
F5 0.128(6) 0.075(5) 0.045(3) 0.000(2) 0.016(3) 0.008(4)
F4 0.088(5) 0.067(3) 0.089(5) -0.008(3) 0.029(3) -0.021(3)
F6 0.086(4) 0.063(3) 0.129(6) -0.010(3) -0.003(3) -0.013(3)
F11 0.142(5) 0.071(3) 0.074(2) -0.0041(18) -0.031(2) 0.029(3)
F31 0.142(5) 0.093(3) 0.056(2) 0.0226(19) 0.011(2) -0.017(3)
F21 0.086(4) 0.109(5) 0.166(6) -0.045(4) 0.055(4) -0.002(3)
F51 0.092(3) 0.047(3) 0.112(5) 0.009(2) 0.037(3) 0.011(2)
F41 0.075(3) 0.088(3) 0.079(3) -0.0072(19) -0.004(2) -0.026(2)
F61 0.080(3) 0.118(5) 0.158(6) -0.041(4) -0.007(3) -0.042(3)
N1 0.0549(13) 0.0548(11) 0.0614(11) 0.0023(8) -0.0002(7) -0.0073(8)
C2 0.0608(14) 0.0438(11) 0.0676(12) -0.0007(9) -0.0054(10) -0.0063(9)
N3 0.0512(11) 0.0563(11) 0.0578(9) -0.0065(7) -0.0060(7) -0.0071(8)
C4 0.0670(15) 0.0596(14) 0.0605(11) 0.0076(9) -0.0100(10) -0.0007(11)
C5 0.0656(15) 0.0572(14) 0.0702(13) 0.0027(11) -0.0049(11) 0.0102(11)
C6 0.0658(16) 0.0901(19) 0.0695(13) -0.0241(12) 0.0016(11) -0.0069(14)
C7 0.0756(17) 0.0791(18) 0.0687(14) 0.0058(12) 0.0137(13) -0.0187(14)
C8A 0.075(3) 0.071(2) 0.0551(16) 0.0148(14) 0.0063(16) 0.001(2)
C9A 0.065(3) 0.075(3) 0.0632(18) 0.0129(17) 0.0035(17) -0.009(2)
C8B 0.073(9) 0.088(10) 0.061(6) 0.010(5) 0.014(5) 0.013(7)
C9B 0.068(9) 0.082(9) 0.067(6) -0.007(5) 0.003(5) 0.007(7)
C10 0.115(3) 0.128(3) 0.0617(14) -0.0088(15) 0.0097(15) -0.030(2)

loop_
_atom_type_symbol
_atom_type_description
_atom_type_scat_dispersion_real
_atom_type_scat_dispersion_imag
_atom_type_scat_source
C C 0.0181 0.0091 'International Tables Vol C Tables 4.2.6.8 and 6.1.1.4'
H H 0.0000 0.0000 'International Tables Vol C Tables 4.2.6.8 and 6.1.1.4'
N N 0.0311 0.0180 'International Tables Vol C Tables 4.2.6.8 and 6.1.1.4'
F F 0.0727 0.0534 'International Tables Vol C Tables 4.2.6.8 and 6.1.1.4'
P P 0.2955 0.4335 'International Tables Vol C Tables 4.2.6.8 and 6.1.1.4'

loop_
_geom_angle_atom_site_label_1
_geom_angle_atom_site_label_2
_geom_angle_atom_site_label_3
_geom_angle
F1 P1 F4 91.0(3)
F21 P1 F61 91.5(3)
F31 P1 F61 89.8(3)
F21 P1 F41 90.4(3)
F31 P1 F41 91.7(3)
F61 P1 F41 177.5(3)
F1 P1 F5 90.8(3)
F4 P1 F5 91.4(3)
F1 P1 F2 89.5(3)
F4 P1 F2 89.6(3)
F5 P1 F2 179.0(4)
F1 P1 F3 178.6(4)
F4 P1 F3 90.4(3)
F5 P1 F3 89.0(3)
F2 P1 F3 90.8(3)
F1 P1 F6 90.9(3)
F4 P1 F6 178.1(4)
F5 P1 F6 89.0(3)
F2 P1 F6 90.0(3)
F3 P1 F6 87.8(3)
F21 P1 F11 90.4(3)
F31 P1 F11 175.4(3)
F61 P1 F11 89.8(3)
F41 P1 F11 88.5(3)
F21 P1 F51 178.0(3)
F31 P1 F51 87.8(2)
F61 P1 F51 88.6(3)
F41 P1 F51 89.4(3)
F11 P1 F51 87.6(2)
C2 N1 C5 108.2(2)
C2 N1 C7 125.3(2)
C5 N1 C7 126.5(2)
N1 C2 N3 109.1(2)
N1 C2 H2 125.5
N3 C2 H2 125.5
C2 N3 C4 108.30(19)
C2 N3 C6 125.6(2)
C4 N3 C6 126.1(2)
C5 C4 N3 107.2(2)
C5 C4 H4 126.4
N3 C4 H4 126.4
C4 C5 N1 107.2(2)
C4 C5 H5 126.4
N1 C5 H5 126.4
N3 C6 H6A 109.5
N3 C6 H6B 109.5
H6A C6 H6B 109.5
N3 C6 H6C 109.5
H6A C6 H6C 109.5
H6B C6 H6C 109.5
N1 C7 C8B 113.4(5)
N1 C7 C8A 111.2(2)
N1 C7 H7A 109.4
C8A C7 H7A 109.4
N1 C7 H7B 109.4
C8A C7 H7B 109.4
H7A C7 H7B 108.0
N1 C7 H7C 108.9
C8B C7 H7C 108.9
N1 C7 H7D 108.9
C8B C7 H7D 108.9
H7C C7 H7D 107.7
C7 C8A C9A 115.7(3)
C7 C8A H8A 108.4
C9A C8A H8A 108.4
C7 C8A H8B 108.4
C9A C8A H8B 108.4
H8A C8A H8B 107.4
C10 C9A C8A 115.9(4)
C10 C9A H9A 108.3
C8A C9A H9A 108.3
C10 C9A H9B 108.3
C8A C9A H9B 108.3
H9A C9A H9B 107.4
C7 C8B C9B 115.9(8)
C7 C8B H8C 108.3
C9B C8B H8C 108.3
C7 C8B H8D 108.3
C9B C8B H8D 108.3
H8C C8B H8D 107.4
C10 C9B C8B 113.6(8)
C10 C9B H9C 108.8
C8B C9B H9C 108.8
C10 C9B H9D 108.8
C8B C9B H9D 108.8
H9C C9B H9D 107.7
C9A C10 H10A 109.5
C9A C10 H10B 109.5
H10A C10 H10B 109.5
C9A C10 H10C 109.5
H10A C10 H10C 109.5
H10B C10 H10C 109.5
C9B C10 H10D 109.5
H10C C10 H10D 109.4
C9B C10 H10E 109.5
H10D C10 H10E 109.5
C9B C10 H10F 109.5
H10D C10 H10F 109.5
H10E C10 H10F 109.5

loop_
_geom_bond_atom_site_label_1
_geom_bond_atom_site_label_2
_geom_bond_distance
P1 F21 1.552(4)
P1 F31 1.558(4)
P1 F1 1.566(4)
P1 F4 1.567(4)
P1 F61 1.578(4)
P1 F41 1.578(4)
P1 F5 1.579(4)
P1 F2 1.580(4)
P1 F3 1.588(4)
P1 F6 1.591(4)
P1 F11 1.597(4)
P1 F51 1.609(4)
N1 C2 1.322(3)
N1 C5 1.370(3)
N1 C7 1.474(3)
C2 N3 1.323(3)
C2 H2 0.9500
N3 C4 1.367(3)
N3 C6 1.468(3)
C4 C5 1.344(4)
C4 H4 0.9500
C5 H5 0.9500
C6 H6A 0.9800
C6 H6B 0.9800
C6 H6C 0.9800
C7 C8B 1.496(9)
C7 C8A 1.502(5)
C7 H7A 0.9900
C7 H7B 0.9900
C7 H7C 0.9900
C7 H7D 0.9900
C8A C9A 1.506(5)
C8A H8A 0.9900
C8A H8B 0.9900
C9A C10 1.482(5)
C9A H9A 0.9900
C9A H9B 0.9900
C8B C9B 1.514(9)
C8B H8C 0.9900
C8B H8D 0.9900
C9B C10 1.503(8)
C9B H9C 0.9900
C9B H9D 0.9900
C10 H10A 0.9800
C10 H10B 0.9800
C10 H10C 0.9800
C10 H10D 0.9800
C10 H10E 0.9800
C10 H10F 0.9800

loop_
_geom_torsion_atom_site_label_1
_geom_torsion_atom_site_label_2
_geom_torsion_atom_site_label_3
_geom_torsion_atom_site_label_4
_geom_torsion
C5 N1 C2 N3 0.5(3)
C7 N1 C2 N3 178.1(2)
N1 C2 N3 C4 -0.7(2)
N1 C2 N3 C6 -179.2(2)
C2 N3 C4 C5 0.6(3)
C6 N3 C4 C5 179.1(2)
N3 C4 C5 N1 -0.3(3)
C2 N1 C5 C4 -0.2(3)
C7 N1 C5 C4 -177.7(2)
C2 N1 C7 C8B -117.3(6)
C5 N1 C7 C8B 59.8(7)
C2 N1 C7 C8A -80.9(3)
C5 N1 C7 C8A 96.2(4)
N1 C7 C8A C9A -63.5(5)
C8B C7 C8A C9A 37.2(8)
C7 C8A C9A C10 -176.2(3)
N1 C7 C8B C9B 54.1(14)
C8A C7 C8B C9B -39.4(9)
C7 C8B C9B C10 176.0(8)
C8A C9A C10 C9B -42.9(10)
C8B C9B C10 C9A 39.1(8)
